data_4085052
loop_
_publ_author_name
'Vivancos, \'Angela'
'Hern\'andez, Yohar A.'
'Paneque, Margarita'
'Poveda, Manuel L.'
'Salazar, Ver\'onica'
'\'Alvarez, Eleuterio'

_publ_section_title
;
 Formation of \b-Metallanaphthalenes by the Coupling of a
 Benzo-Iridacyclopentadiene with Olefins
;
_journal_issue 1
_journal_name_full Organometallics
_journal_page_first 177
_journal_paper_doi 10.1021/om5010435
_journal_volume 34
_journal_year 2015
_chemical_formula_moiety 'C31 H40 B Ir N6 O5, 0.5(C4 H10 O)'
_chemical_formula_sum 'C33 H45 B Ir N6 O5.5'
_chemical_formula_weight 816.76
_chemical_name_systematic
; 
 ? 
;
_space_group_IT_number 15
_symmetry_cell_setting monoclinic
_symmetry_space_group_name_Hall '-C 2yc'
_symmetry_space_group_name_H-M 'C 1 2/c 1'
_atom_sites_solution_hydrogens geom
_atom_sites_solution_primary direct
_atom_sites_solution_secondary difmap
_audit_creation_method SHELXL-97
_cell_angle_alpha 90.00
_cell_angle_beta 119.4920(10)
_cell_angle_gamma 90.00
_cell_formula_units_Z 8
_cell_length_a 32.6015(14)
_cell_length_b 10.4977(5)
_cell_length_c 23.3279(12)
_cell_measurement_reflns_used 8879
_cell_measurement_temperature 213(2)
_cell_measurement_theta_max 26.80
_cell_measurement_theta_min 2.14
_cell_volume 6949.3(6)
_computing_cell_refinement 'APEX2 Software Suite (Bruker, 2007)'
_computing_data_collection 'APEX2 Software Suite (Bruker, 2007)'
_computing_data_reduction 'APEX2 Software Suite (Bruker, 2007)'
_computing_molecular_graphics 'SHELXTL (Sheldrick, 2008)'
_computing_publication_material 'SHELXTL and publCIF (Westrip, 2010)'
_computing_structure_refinement 'SHELXL97 (Sheldrick, 2008)'
_computing_structure_solution 'SIR2002 (Burla et al., 2003)'
_diffrn_ambient_temperature 213(2)
_diffrn_detector_area_resol_mean 8.26
_diffrn_measured_fraction_theta_full 0.987
_diffrn_measured_fraction_theta_max 0.987
_diffrn_measurement_device_type
;
 Bruker-Nonius X8kappa APEX II CCD area detector
;
_diffrn_measurement_method 'phi and omega scans with narrow frames'
_diffrn_radiation_monochromator graphite
_diffrn_radiation_source 'fine-focus sealed tube'
_diffrn_radiation_type MoK\a
_diffrn_radiation_wavelength 0.71073
_diffrn_reflns_av_R_equivalents 0.0490
_diffrn_reflns_av_sigmaI/netI 0.0356
_diffrn_reflns_limit_h_max 37
_diffrn_reflns_limit_h_min -34
_diffrn_reflns_limit_k_max 12
_diffrn_reflns_limit_k_min -12
_diffrn_reflns_limit_l_max 25
_diffrn_reflns_limit_l_min -27
_diffrn_reflns_number 39151
_diffrn_reflns_theta_full 25.25
_diffrn_reflns_theta_max 25.25
_diffrn_reflns_theta_min 1.44
_diffrn_standards_decay_% 0
_exptl_absorpt_coefficient_mu 3.892
_exptl_absorpt_correction_T_max 0.6669
_exptl_absorpt_correction_T_min 0.6099
_exptl_absorpt_correction_type multi-scan
_exptl_absorpt_process_details
;
program SADABS, Bruker (2001).
;
_exptl_crystal_colour orange
_exptl_crystal_density_diffrn 1.561
_exptl_crystal_density_method 'not measured'
_exptl_crystal_description needle
_exptl_crystal_F_000 3288
_exptl_crystal_size_max 0.20
_exptl_crystal_size_mid 0.10
_exptl_crystal_size_min 0.10
_refine_diff_density_max 2.671
_refine_diff_density_min -0.729
_refine_diff_density_rms 0.115
_refine_ls_extinction_method none
_refine_ls_goodness_of_fit_ref 1.073
_refine_ls_hydrogen_treatment constr
_refine_ls_matrix_type full
_refine_ls_number_parameters 431
_refine_ls_number_reflns 6233
_refine_ls_number_restraints 54
_refine_ls_restrained_S_all 1.089
_refine_ls_R_factor_all 0.0416
_refine_ls_R_factor_gt 0.0319
_refine_ls_shift/su_max 0.004
_refine_ls_shift/su_mean 0.000
_refine_ls_structure_factor_coef Fsqd
_refine_ls_weighting_details 'calc w=1/[\s^2^(Fo^2^)+(0.0529P)^2^+5.0628P] where P=(Fo^2^+2Fc^2^)/3'
_refine_ls_weighting_scheme calc
_refine_ls_wR_factor_gt 0.0827
_refine_ls_wR_factor_ref 0.0856
_reflns_number_gt 4894
_reflns_number_total 6223
_reflns_threshold_expression >2sigma(I)
_cod_data_source_file om5010435_si_002.cif
_cod_data_source_block benzo-3-Me,OEt
_cod_depositor_comments
;
The following automatic conversions were performed:

'_symmetry_cell_setting' value 'Monoclinic' changed to 'monoclinic'
according to
/home/saulius/struct/COD-crude-data--automatic-downloads/rss-feeds/ACS/lib/dictionaries/cif_core.dic
dictionary named 'cif_core.dic' version 2.4.2 from 2011-04-26.

Automatic conversion script
Id: cif_fix_values 2935 2014-11-11 08:27:57Z andrius 

 Adding full bibliography for 4085045--4085053.cif.

2021-04-11
Z value and formula fixed to values more according to usual
chemical conventions.                 miguel
;
_cod_original_formula_sum 'C66 H90 B2 Ir2 N12 O11'
_cod_original_formula_weight 1633.52
_cod_original_formula_moiety '2(C31 H40 B Ir N6 O5), C4 H10 O'
_cod_original_formula_units_Z 4
_cod_original_sg_symbol_H-M 'C 2/c'
_cod_database_code 4085052

loop_
_symmetry_equiv_pos_as_xyz
'x, y, z'
'-x, y, -z+1/2'
'x+1/2, y+1/2, z'
'-x+1/2, y+1/2, -z+1/2'
'-x, -y, -z'
'x, -y, z-1/2'
'-x+1/2, -y+1/2, -z'
'x+1/2, -y+1/2, z-1/2'

loop_
_atom_site_label
_atom_site_type_symbol
_atom_site_fract_x
_atom_site_fract_y
_atom_site_fract_z
_atom_site_U_iso_or_equiv
_atom_site_adp_type
_atom_site_occupancy
_atom_site_symmetry_multiplicity
_atom_site_calc_flag
_atom_site_refinement_flags
Ir1 Ir 0.646232(6) 0.154465(15) 0.577945(9) 0.02176(9) Uani 1 1 d .
O1 O 0.61698(14) 0.3869(3) 0.65759(19) 0.0425(10) Uani 1 1 d .
O2 O 0.66822(11) 0.2858(3) 0.75004(17) 0.0363(9) Uani 1 1 d .
O3 O 0.62807(17) 0.0299(4) 0.7873(2) 0.0621(12) Uani 1 1 d .
O4 O 0.57803(14) 0.1766(4) 0.7198(2) 0.0448(10) Uani 1 1 d .
O5 O 0.57046(12) -0.0160(3) 0.48425(18) 0.0427(10) Uani 1 1 d .
N1 N 0.59517(14) 0.3012(4) 0.5239(2) 0.0292(10) Uani 1 1 d .
N2 N 0.60692(14) 0.3904(4) 0.4923(2) 0.0294(10) Uani 1 1 d .
N3 N 0.69852(14) 0.3051(4) 0.62040(19) 0.0253(9) Uani 1 1 d .
N4 N 0.69203(13) 0.4084(3) 0.5795(2) 0.0258(9) Uani 1 1 d .
N5 N 0.66437(15) 0.1573(3) 0.5016(2) 0.0284(10) Uani 1 1 d .
N6 N 0.66963(14) 0.2754(4) 0.4800(2) 0.0294(10) Uani 1 1 d .
C1 C 0.54992(18) 0.3208(5) 0.5079(3) 0.0347(13) Uani 1 1 d .
C2 C 0.53240(19) 0.4230(5) 0.4634(3) 0.0406(14) Uani 1 1 d .
H2 H 0.5016 0.4561 0.4433 0.049 Uiso 1 1 calc R
C3 C 0.56886(19) 0.4653(5) 0.4547(2) 0.0362(13) Uani 1 1 d .
C4 C 0.52518(18) 0.2427(6) 0.5344(3) 0.0435(15) Uani 1 1 d .
H4A H 0.5344 0.1542 0.5366 0.065 Uiso 1 1 calc R
H4B H 0.4914 0.2503 0.5058 0.065 Uiso 1 1 calc R
H4C H 0.5335 0.2724 0.5782 0.065 Uiso 1 1 calc R
C5 C 0.5699(2) 0.5732(5) 0.4137(3) 0.0518(17) Uani 1 1 d .
H5A H 0.5938 0.6341 0.4416 0.078 Uiso 1 1 calc R
H5B H 0.5393 0.6147 0.3920 0.078 Uiso 1 1 calc R
H5C H 0.5772 0.5409 0.3808 0.078 Uiso 1 1 calc R
C6 C 0.73589(18) 0.3324(4) 0.6789(3) 0.0300(12) Uani 1 1 d .
C7 C 0.75295(17) 0.4518(5) 0.6765(2) 0.0307(12) Uani 1 1 d .
H7 H 0.7789 0.4934 0.7111 0.037 Uiso 1 1 calc R
C8 C 0.72491(18) 0.4978(4) 0.6143(3) 0.0320(12) Uani 1 1 d .
C9 C 0.75585(17) 0.2443(5) 0.7364(2) 0.0348(13) Uani 1 1 d .
H9A H 0.7311 0.1897 0.7340 0.052 Uiso 1 1 calc R
H9B H 0.7692 0.2935 0.7768 0.052 Uiso 1 1 calc R
H9C H 0.7803 0.1925 0.7358 0.052 Uiso 1 1 calc R
C10 C 0.7276(2) 0.6223(5) 0.5845(3) 0.0478(16) Uani 1 1 d .
H10A H 0.7329 0.6061 0.5477 0.072 Uiso 1 1 calc R
H10B H 0.7535 0.6725 0.6174 0.072 Uiso 1 1 calc R
H10C H 0.6983 0.6686 0.5692 0.072 Uiso 1 1 calc R
C11 C 0.67566(18) 0.0702(5) 0.4688(3) 0.0318(12) Uani 1 1 d .
C12 C 0.6881(2) 0.1305(5) 0.4274(3) 0.0404(14) Uani 1 1 d .
H12 H 0.6971 0.0917 0.3989 0.048 Uiso 1 1 calc R
C13 C 0.68481(18) 0.2599(5) 0.4360(3) 0.0349(13) Uani 1 1 d .
C14 C 0.6739(2) -0.0702(5) 0.4775(3) 0.0463(15) Uani 1 1 d .
H14A H 0.7047 -0.0999 0.5110 0.069 Uiso 1 1 calc R
H14B H 0.6652 -0.1128 0.4361 0.069 Uiso 1 1 calc R
H14C H 0.6508 -0.0892 0.4909 0.069 Uiso 1 1 calc R
C15 C 0.6959(2) 0.3708(6) 0.4043(3) 0.0541(17) Uani 1 1 d .
H15A H 0.6669 0.4145 0.3744 0.081 Uiso 1 1 calc R
H15B H 0.7109 0.3393 0.3801 0.081 Uiso 1 1 calc R
H15C H 0.7169 0.4295 0.4382 0.081 Uiso 1 1 calc R
C16 C 0.63296(16) 0.1626(4) 0.6541(2) 0.0227(11) Uani 1 1 d .
C17 C 0.62081(16) 0.0637(4) 0.6791(2) 0.0272(11) Uani 1 1 d .
C18 C 0.61543(16) -0.0678(4) 0.6537(3) 0.0282(12) Uani 1 1 d .
C19 C 0.61795(19) -0.1745(5) 0.6919(3) 0.0374(14) Uani 1 1 d .
H19 H 0.6227 -0.1619 0.7346 0.045 Uiso 1 1 calc R
C20 C 0.6136(2) -0.2968(5) 0.6682(3) 0.0475(17) Uani 1 1 d .
H20 H 0.6160 -0.3661 0.6951 0.057 Uiso 1 1 calc R
C21 C 0.6059(2) -0.3186(5) 0.6056(3) 0.0450(16) Uani 1 1 d .
H21 H 0.6039 -0.4023 0.5901 0.054 Uiso 1 1 calc R
C22 C 0.60127(17) -0.2172(5) 0.5660(3) 0.0388(14) Uani 1 1 d .
H22 H 0.5947 -0.2319 0.5225 0.047 Uiso 1 1 calc R
C23 C 0.60622(16) -0.0900(4) 0.5894(3) 0.0288(12) Uani 1 1 d .
C24 C 0.60367(16) 0.0141(4) 0.5453(2) 0.0286(11) Uani 1 1 d .
C25 C 0.63711(17) 0.2909(5) 0.6847(3) 0.0292(12) Uani 1 1 d .
C26 C 0.6763(2) 0.4044(6) 0.7847(3) 0.0545(18) Uani 1 1 d .
H26A H 0.6860 0.4686 0.7639 0.082 Uiso 1 1 calc R
H26B H 0.7008 0.3933 0.8301 0.082 Uiso 1 1 calc R
H26C H 0.6474 0.4316 0.7836 0.082 Uiso 1 1 calc R
C27 C 0.61087(19) 0.0840(5) 0.7354(3) 0.0378(13) Uani 1 1 d .
C28 C 0.5686(3) 0.2144(8) 0.7718(4) 0.078(2) Uani 1 1 d .
H28A H 0.5560 0.1425 0.7842 0.117 Uiso 1 1 calc R
H28B H 0.5459 0.2835 0.7564 0.117 Uiso 1 1 calc R
H28C H 0.5977 0.2426 0.8097 0.117 Uiso 1 1 calc R
C29 C 0.5591(2) 0.0607(6) 0.4256(3) 0.0492(15) Uani 1 1 d U
H29A H 0.5628 0.1516 0.4367 0.059 Uiso 1 1 calc R
H29B H 0.5801 0.0386 0.4083 0.059 Uiso 1 1 calc R
C30 C 0.5114(3) 0.0337(8) 0.3780(4) 0.093(2) Uani 1 1 d U
H30A H 0.5075 -0.0575 0.3707 0.140 Uiso 1 1 calc R
H30B H 0.5037 0.0761 0.3369 0.140 Uiso 1 1 calc R
H30C H 0.4907 0.0642 0.3938 0.140 Uiso 1 1 calc R
C31 C 0.70093(16) 0.0238(4) 0.6289(2) 0.0277(11) Uani 1 1 d .
H31A H 0.7061 0.0131 0.6733 0.042 Uiso 1 1 calc R
H31B H 0.7295 0.0552 0.6307 0.042 Uiso 1 1 calc R
H31C H 0.6925 -0.0576 0.6062 0.042 Uiso 1 1 calc R
B1 B 0.6578(2) 0.3977(6) 0.5055(3) 0.0323(14) Uani 1 1 d .
H1 H 0.6614 0.4727 0.4826 0.039 Uiso 1 1 calc R
O6 O 0.5000 0.4491(15) 0.2500 0.197(4) Uani 1 2 d SDU
C32 C 0.5349(6) 0.3679(13) 0.2424(8) 0.197(4) Uani 1 1 d DU
H32A H 0.5181 0.3155 0.2027 0.237 Uiso 1 1 calc R
H32B H 0.5567 0.4231 0.2365 0.237 Uiso 1 1 calc R
C33 C 0.5614(5) 0.2860(15) 0.2983(7) 0.189(4) Uani 1 1 d DU
H33A H 0.5749 0.3362 0.3383 0.284 Uiso 1 1 calc R
H33B H 0.5864 0.2449 0.2940 0.284 Uiso 1 1 calc R
H33C H 0.5406 0.2217 0.3000 0.284 Uiso 1 1 calc R

loop_
_atom_site_aniso_label
_atom_site_aniso_U_11
_atom_site_aniso_U_22
_atom_site_aniso_U_33
_atom_site_aniso_U_23
_atom_site_aniso_U_13
_atom_site_aniso_U_12
Ir1 0.02466(12) 0.01714(11) 0.02379(12) 0.00060(7) 0.01215(9) -0.00146(7)
O1 0.064(3) 0.0207(18) 0.045(2) 0.0032(17) 0.028(2) 0.0065(18)
O2 0.037(2) 0.0303(19) 0.039(2) -0.0075(16) 0.0170(17) -0.0030(15)
O3 0.097(3) 0.055(3) 0.049(3) 0.017(2) 0.048(3) 0.011(2)
O4 0.043(2) 0.055(3) 0.047(3) -0.0081(19) 0.030(2) 0.0028(18)
O5 0.042(2) 0.037(2) 0.033(2) -0.0029(16) 0.0064(17) -0.0136(16)
N1 0.030(2) 0.027(2) 0.029(2) 0.0033(18) 0.0130(19) 0.0024(17)
N2 0.039(2) 0.025(2) 0.027(2) 0.0045(17) 0.0185(19) 0.0021(18)
N3 0.031(2) 0.0186(19) 0.028(2) 0.0024(16) 0.0156(18) -0.0039(16)
N4 0.032(2) 0.022(2) 0.031(2) 0.0030(17) 0.0206(19) -0.0010(17)
N5 0.033(2) 0.024(2) 0.028(2) 0.0018(16) 0.0143(19) 0.0003(16)
N6 0.032(2) 0.029(2) 0.032(2) 0.0041(18) 0.0191(19) -0.0037(18)
C1 0.032(3) 0.034(3) 0.040(3) 0.002(2) 0.018(3) 0.001(2)
C2 0.037(3) 0.040(3) 0.038(3) 0.005(2) 0.013(3) 0.015(2)
C3 0.046(3) 0.031(3) 0.028(3) 0.007(2) 0.016(2) 0.009(2)
C4 0.032(3) 0.055(4) 0.050(4) 0.012(3) 0.025(3) 0.007(2)
C5 0.075(4) 0.039(3) 0.047(4) 0.018(3) 0.035(3) 0.023(3)
C6 0.030(3) 0.026(3) 0.033(3) -0.004(2) 0.015(2) -0.0026(19)
C7 0.035(3) 0.030(3) 0.033(3) -0.009(2) 0.021(2) -0.009(2)
C8 0.045(3) 0.025(3) 0.039(3) -0.006(2) 0.030(3) -0.008(2)
C9 0.033(3) 0.036(3) 0.029(3) -0.002(2) 0.010(2) -0.003(2)
C10 0.067(4) 0.025(3) 0.061(4) 0.000(3) 0.039(3) -0.013(3)
C11 0.035(3) 0.035(3) 0.031(3) -0.004(2) 0.020(2) 0.000(2)
C12 0.043(3) 0.049(4) 0.038(3) -0.007(3) 0.027(3) 0.001(3)
C13 0.037(3) 0.043(3) 0.030(3) 0.004(2) 0.021(2) 0.000(2)
C14 0.064(4) 0.030(3) 0.052(4) -0.008(3) 0.033(3) 0.005(3)
C15 0.070(4) 0.063(4) 0.048(4) 0.013(3) 0.044(4) 0.001(3)
C16 0.022(2) 0.018(2) 0.025(3) 0.0023(18) 0.009(2) 0.0031(17)
C17 0.028(2) 0.020(2) 0.032(3) 0.0056(19) 0.014(2) 0.0029(19)
C18 0.026(2) 0.023(3) 0.039(3) 0.002(2) 0.019(2) -0.0020(19)
C19 0.041(3) 0.032(3) 0.045(3) 0.009(2) 0.026(3) 0.000(2)
C20 0.047(3) 0.022(3) 0.067(5) 0.015(3) 0.023(3) -0.002(2)
C21 0.044(3) 0.021(3) 0.067(5) 0.001(3) 0.025(3) -0.004(2)
C22 0.041(3) 0.023(3) 0.047(3) -0.007(2) 0.017(3) -0.006(2)
C23 0.025(2) 0.022(2) 0.039(3) 0.002(2) 0.015(2) -0.0041(19)
C24 0.030(3) 0.026(3) 0.031(3) -0.003(2) 0.016(2) 0.0000(19)
C25 0.029(3) 0.028(3) 0.036(3) 0.001(2) 0.020(2) -0.003(2)
C26 0.060(4) 0.040(3) 0.053(4) -0.022(3) 0.020(3) -0.010(3)
C27 0.043(3) 0.034(3) 0.043(3) 0.001(2) 0.026(3) -0.004(2)
C28 0.082(5) 0.086(6) 0.088(6) -0.008(5) 0.059(5) 0.007(4)
C29 0.052(3) 0.053(3) 0.036(3) 0.004(2) 0.017(2) -0.007(2)
C30 0.075(3) 0.106(4) 0.073(4) 0.015(3) 0.016(3) -0.023(3)
C31 0.030(2) 0.022(2) 0.029(3) 0.000(2) 0.013(2) 0.0000(19)
B1 0.042(3) 0.026(3) 0.034(3) 0.010(3) 0.023(3) 0.001(3)
O6 0.197(5) 0.200(5) 0.195(5) 0.000 0.096(4) 0.000
C32 0.200(5) 0.202(5) 0.191(5) -0.003(3) 0.097(4) 0.013(3)
C33 0.201(6) 0.190(6) 0.179(6) -0.008(4) 0.095(4) 0.008(4)

loop_
_atom_type_symbol
_atom_type_description
_atom_type_scat_dispersion_real
_atom_type_scat_dispersion_imag
_atom_type_scat_source
C C 0.0033 0.0016 'International Tables Vol C Tables 4.2.6.8 and 6.1.1.4'
H H 0.0000 0.0000 'International Tables Vol C Tables 4.2.6.8 and 6.1.1.4'
B B 0.0013 0.0007 'International Tables Vol C Tables 4.2.6.8 and 6.1.1.4'
N N 0.0061 0.0033 'International Tables Vol C Tables 4.2.6.8 and 6.1.1.4'
O O 0.0106 0.0060 'International Tables Vol C Tables 4.2.6.8 and 6.1.1.4'
Ir Ir -1.4442 7.9887 'International Tables Vol C Tables 4.2.6.8 and 6.1.1.4'

loop_
_geom_angle_atom_site_label_1
_geom_angle_atom_site_label_2
_geom_angle_atom_site_label_3
_geom_angle
_geom_angle_site_symmetry_3
C24 Ir1 C16 87.4(2) .
C24 Ir1 C31 88.2(2) .
C16 Ir1 C31 91.15(19) .
C24 Ir1 N5 97.08(19) .
C16 Ir1 N5 175.46(16) .
C31 Ir1 N5 88.52(18) .
C24 Ir1 N1 96.76(18) .
C16 Ir1 N1 92.62(17) .
C31 Ir1 N1 173.86(17) .
N5 Ir1 N1 87.34(16) .
C24 Ir1 N3 175.84(17) .
C16 Ir1 N3 91.60(17) .
C31 Ir1 N3 87.73(17) .
N5 Ir1 N3 83.86(15) .
N1 Ir1 N3 87.32(16) .
C25 O2 C26 115.3(4) .
C27 O4 C28 115.9(5) .
C24 O5 C29 124.4(4) .
C1 N1 N2 107.9(4) .
C1 N1 Ir1 134.0(4) .
N2 N1 Ir1 117.8(3) .
N1 N2 C3 109.6(4) .
N1 N2 B1 119.5(4) .
C3 N2 B1 130.8(4) .
C6 N3 N4 106.7(4) .
C6 N3 Ir1 137.4(3) .
N4 N3 Ir1 115.7(3) .
C8 N4 N3 108.7(4) .
C8 N4 B1 130.6(4) .
N3 N4 B1 119.8(4) .
C11 N5 N6 106.5(4) .
C11 N5 Ir1 136.5(3) .
N6 N5 Ir1 116.8(3) .
C13 N6 N5 109.0(4) .
C13 N6 B1 130.4(4) .
N5 N6 B1 120.6(4) .
N1 C1 C2 108.2(5) .
N1 C1 C4 123.2(5) .
C2 C1 C4 128.7(5) .
C3 C2 C1 106.8(5) .
C3 C2 H2 126.6 .
C1 C2 H2 126.6 .
N2 C3 C2 107.4(5) .
N2 C3 C5 123.3(5) .
C2 C3 C5 129.3(5) .
C1 C4 H4A 109.5 .
C1 C4 H4B 109.5 .
H4A C4 H4B 109.5 .
C1 C4 H4C 109.5 .
H4A C4 H4C 109.5 .
H4B C4 H4C 109.5 .
C3 C5 H5A 109.5 .
C3 C5 H5B 109.5 .
H5A C5 H5B 109.5 .
C3 C5 H5C 109.5 .
H5A C5 H5C 109.5 .
H5B C5 H5C 109.5 .
N3 C6 C7 109.6(4) .
N3 C6 C9 124.1(4) .
C7 C6 C9 126.3(5) .
C8 C7 C6 106.8(4) .
C8 C7 H7 126.6 .
C6 C7 H7 126.6 .
N4 C8 C7 108.1(4) .
N4 C8 C10 122.3(5) .
C7 C8 C10 129.5(5) .
C6 C9 H9A 109.5 .
C6 C9 H9B 109.5 .
H9A C9 H9B 109.5 .
C6 C9 H9C 109.5 .
H9A C9 H9C 109.5 .
H9B C9 H9C 109.5 .
C8 C10 H10A 109.5 .
C8 C10 H10B 109.5 .
H10A C10 H10B 109.5 .
C8 C10 H10C 109.5 .
H10A C10 H10C 109.5 .
H10B C10 H10C 109.5 .
N5 C11 C12 110.1(5) .
N5 C11 C14 123.5(5) .
C12 C11 C14 126.4(5) .
C11 C12 C13 106.2(5) .
C11 C12 H12 126.9 .
C13 C12 H12 126.9 .
N6 C13 C12 108.2(5) .
N6 C13 C15 122.9(5) .
C12 C13 C15 128.9(6) .
C11 C14 H14A 109.5 .
C11 C14 H14B 109.5 .
H14A C14 H14B 109.5 .
C11 C14 H14C 109.5 .
H14A C14 H14C 109.5 .
H14B C14 H14C 109.5 .
C13 C15 H15A 109.5 .
C13 C15 H15B 109.5 .
H15A C15 H15B 109.5 .
C13 C15 H15C 109.5 .
H15A C15 H15C 109.5 .
H15B C15 H15C 109.5 .
C17 C16 C25 117.6(5) .
C17 C16 Ir1 125.8(4) .
C25 C16 Ir1 116.6(3) .
C16 C17 C18 123.3(5) .
C16 C17 C27 120.2(4) .
C18 C17 C27 116.4(4) .
C23 C18 C19 117.5(5) .
C23 C18 C17 120.5(4) .
C19 C18 C17 122.0(5) .
C20 C19 C18 121.6(6) .
C20 C19 H19 119.2 .
C18 C19 H19 119.2 .
C21 C20 C19 120.8(5) .
C21 C20 H20 119.6 .
C19 C20 H20 119.6 .
C22 C21 C20 119.3(5) .
C22 C21 H21 120.4 .
C20 C21 H21 120.4 .
C21 C22 C23 121.2(6) .
C21 C22 H22 119.4 .
C23 C22 H22 119.4 .
C18 C23 C22 119.6(5) .
C18 C23 C24 122.2(4) .
C22 C23 C24 118.1(5) .
O5 C24 C23 107.8(4) .
O5 C24 Ir1 131.1(4) .
C23 C24 Ir1 120.9(3) .
O1 C25 O2 122.7(5) .
O1 C25 C16 127.3(5) .
O2 C25 C16 110.0(4) .
O2 C26 H26A 109.5 .
O2 C26 H26B 109.5 .
H26A C26 H26B 109.5 .
O2 C26 H26C 109.5 .
H26A C26 H26C 109.5 .
H26B C26 H26C 109.5 .
O3 C27 O4 121.7(6) .
O3 C27 C17 128.1(5) .
O4 C27 C17 110.2(5) .
O4 C28 H28A 109.5 .
O4 C28 H28B 109.5 .
H28A C28 H28B 109.5 .
O4 C28 H28C 109.5 .
H28A C28 H28C 109.5 .
H28B C28 H28C 109.5 .
C30 C29 O5 107.3(5) .
C30 C29 H29A 110.3 .
O5 C29 H29A 110.3 .
C30 C29 H29B 110.3 .
O5 C29 H29B 110.3 .
H29A C29 H29B 108.5 .
C29 C30 H30A 109.5 .
C29 C30 H30B 109.5 .
H30A C30 H30B 109.5 .
C29 C30 H30C 109.5 .
H30A C30 H30C 109.5 .
H30B C30 H30C 109.5 .
Ir1 C31 H31A 109.5 .
Ir1 C31 H31B 109.5 .
H31A C31 H31B 109.5 .
Ir1 C31 H31C 109.5 .
H31A C31 H31C 109.5 .
H31B C31 H31C 109.5 .
N4 B1 N2 110.3(5) .
N4 B1 N6 108.2(4) .
N2 B1 N6 109.4(4) .
N4 B1 H1 109.6 .
N2 B1 H1 109.6 .
N6 B1 H1 109.6 .
C32 O6 C32 110.7(17) 2_655
C33 C32 O6 112.6(14) .
C33 C32 H32A 109.1 .
O6 C32 H32A 109.1 .
C33 C32 H32B 109.1 .
O6 C32 H32B 109.1 .
H32A C32 H32B 107.8 .
C32 C33 H33A 109.5 .
C32 C33 H33B 109.5 .
H33A C33 H33B 109.5 .
C32 C33 H33C 109.5 .
H33A C33 H33C 109.5 .
H33B C33 H33C 109.5 .

loop_
_geom_bond_atom_site_label_1
_geom_bond_atom_site_label_2
_geom_bond_distance
_geom_bond_site_symmetry_2
Ir1 C24 1.907(5) .
Ir1 C16 2.026(5) .
Ir1 C31 2.095(4) .
Ir1 N5 2.136(5) .
Ir1 N1 2.160(4) .
Ir1 N3 2.174(4) .
O1 C25 1.199(6) .
O2 C25 1.354(6) .
O2 C26 1.438(6) .
O3 C27 1.198(7) .
O4 C27 1.357(7) .
O4 C28 1.445(8) .
O5 C24 1.335(6) .
O5 C29 1.468(7) .
N1 C1 1.348(6) .
N1 N2 1.359(6) .
N2 C3 1.362(6) .
N2 B1 1.531(7) .
N3 C6 1.338(6) .
N3 N4 1.391(5) .
N4 C8 1.353(6) .
N4 B1 1.530(7) .
N5 C11 1.353(6) .
N5 N6 1.380(5) .
N6 C13 1.351(7) .
N6 B1 1.542(8) .
C1 C2 1.405(7) .
C1 C4 1.481(8) .
C2 C3 1.374(8) .
C2 H2 0.9400 .
C3 C5 1.494(7) .
C4 H4A 0.9700 .
C4 H4B 0.9700 .
C4 H4C 0.9700 .
C5 H5A 0.9700 .
C5 H5B 0.9700 .
C5 H5C 0.9700 .
C6 C7 1.384(7) .
C6 C9 1.489(7) .
C7 C8 1.367(7) .
C7 H7 0.9400 .
C8 C10 1.503(7) .
C9 H9A 0.9700 .
C9 H9B 0.9700 .
C9 H9C 0.9700 .
C10 H10A 0.9700 .
C10 H10B 0.9700 .
C10 H10C 0.9700 .
C11 C12 1.373(8) .
C11 C14 1.493(7) .
C12 C13 1.386(7) .
C12 H12 0.9400 .
C13 C15 1.515(8) .
C14 H14A 0.9700 .
C14 H14B 0.9700 .
C14 H14C 0.9700 .
C15 H15A 0.9700 .
C15 H15B 0.9700 .
C15 H15C 0.9700 .
C16 C17 1.343(7) .
C16 C25 1.499(6) .
C17 C18 1.479(7) .
C17 C27 1.514(8) .
C18 C23 1.396(7) .
C18 C19 1.408(7) .
C19 C20 1.378(8) .
C19 H19 0.9400 .
C20 C21 1.374(9) .
C20 H20 0.9400 .
C21 C22 1.367(8) .
C21 H21 0.9400 .
C22 C23 1.421(7) .
C22 H22 0.9400 .
C23 C24 1.475(7) .
C26 H26A 0.9700 .
C26 H26B 0.9700 .
C26 H26C 0.9700 .
C28 H28A 0.9700 .
C28 H28B 0.9700 .
C28 H28C 0.9700 .
C29 C30 1.424(8) .
C29 H29A 0.9800 .
C29 H29B 0.9800 .
C30 H30A 0.9700 .
C30 H30B 0.9700 .
C30 H30C 0.9700 .
C31 H31A 0.9700 .
C31 H31B 0.9700 .
C31 H31C 0.9700 .
B1 H1 0.9900 .
O6 C32 1.499(13) .
O6 C32 1.499(13) 2_655
C32 C33 1.440(14) .
C32 H32A 0.9800 .
C32 H32B 0.9800 .
C33 H33A 0.9700 .
C33 H33B 0.9700 .
C33 H33C 0.9700 .

loop_
_geom_torsion_atom_site_label_1
_geom_torsion_atom_site_label_2
_geom_torsion_atom_site_label_3
_geom_torsion_atom_site_label_4
_geom_torsion
_geom_torsion_site_symmetry_1
C24 Ir1 N1 C1 38.8(5) .
C16 Ir1 N1 C1 -48.9(5) .
N5 Ir1 N1 C1 135.7(5) .
N3 Ir1 N1 C1 -140.4(5) .
C24 Ir1 N1 N2 -133.5(4) .
C16 Ir1 N1 N2 138.7(4) .
N5 Ir1 N1 N2 -36.7(3) .
N3 Ir1 N1 N2 47.3(3) .
C1 N1 N2 C3 -1.5(6) .
Ir1 N1 N2 C3 172.7(3) .
C1 N1 N2 B1 175.4(5) .
Ir1 N1 N2 B1 -10.4(6) .
C16 Ir1 N3 C6 49.1(5) .
C31 Ir1 N3 C6 -42.0(5) .
N5 Ir1 N3 C6 -130.8(5) .
N1 Ir1 N3 C6 141.6(5) .
C16 Ir1 N3 N4 -126.1(3) .
C31 Ir1 N3 N4 142.8(3) .
N5 Ir1 N3 N4 54.0(3) .
N1 Ir1 N3 N4 -33.6(3) .
C6 N3 N4 C8 -1.4(5) .
Ir1 N3 N4 C8 175.2(3) .
C6 N3 N4 B1 168.9(5) .
Ir1 N3 N4 B1 -14.5(5) .
C24 Ir1 N5 C11 -44.1(5) .
C31 Ir1 N5 C11 43.9(5) .
N1 Ir1 N5 C11 -140.6(5) .
N3 Ir1 N5 C11 131.8(5) .
C24 Ir1 N5 N6 141.2(3) .
C31 Ir1 N5 N6 -130.8(3) .
N1 Ir1 N5 N6 44.7(3) .
N3 Ir1 N5 N6 -42.9(3) .
C11 N5 N6 C13 -1.2(5) .
Ir1 N5 N6 C13 175.0(3) .
C11 N5 N6 B1 177.7(4) .
Ir1 N5 N6 B1 -6.1(5) .
N2 N1 C1 C2 1.8(6) .
Ir1 N1 C1 C2 -171.1(4) .
N2 N1 C1 C4 -178.8(5) .
Ir1 N1 C1 C4 8.3(8) .
N1 C1 C2 C3 -1.5(6) .
C4 C1 C2 C3 179.2(6) .
N1 N2 C3 C2 0.6(6) .
B1 N2 C3 C2 -175.8(5) .
N1 N2 C3 C5 179.8(5) .
B1 N2 C3 C5 3.4(9) .
C1 C2 C3 N2 0.5(6) .
C1 C2 C3 C5 -178.6(6) .
N4 N3 C6 C7 1.0(6) .
Ir1 N3 C6 C7 -174.5(4) .
N4 N3 C6 C9 -177.8(5) .
Ir1 N3 C6 C9 6.7(9) .
N3 C6 C7 C8 -0.2(6) .
C9 C6 C7 C8 178.6(5) .
N3 N4 C8 C7 1.3(6) .
B1 N4 C8 C7 -167.6(5) .
N3 N4 C8 C10 -179.8(5) .
B1 N4 C8 C10 11.3(8) .
C6 C7 C8 N4 -0.6(6) .
C6 C7 C8 C10 -179.5(6) .
N6 N5 C11 C12 0.3(6) .
Ir1 N5 C11 C12 -174.8(4) .
N6 N5 C11 C14 -179.2(4) .
Ir1 N5 C11 C14 5.7(8) .
N5 C11 C12 C13 0.8(6) .
C14 C11 C12 C13 -179.7(5) .
N5 N6 C13 C12 1.7(5) .
B1 N6 C13 C12 -177.0(5) .
N5 N6 C13 C15 -177.8(5) .
B1 N6 C13 C15 3.5(8) .
C11 C12 C13 N6 -1.6(6) .
C11 C12 C13 C15 177.9(6) .
C24 Ir1 C16 C17 28.9(4) .
C31 Ir1 C16 C17 -59.3(4) .
N1 Ir1 C16 C17 125.5(4) .
N3 Ir1 C16 C17 -147.1(4) .
C24 Ir1 C16 C25 -151.1(4) .
C31 Ir1 C16 C25 120.8(3) .
N1 Ir1 C16 C25 -54.4(3) .
N3 Ir1 C16 C25 33.0(3) .
C25 C16 C17 C18 180.0(4) .
Ir1 C16 C17 C18 0.1(7) .
C25 C16 C17 C27 1.2(7) .
Ir1 C16 C17 C27 -178.7(3) .
C16 C17 C18 C23 -23.0(7) .
C27 C17 C18 C23 155.8(5) .
C16 C17 C18 C19 158.9(5) .
C27 C17 C18 C19 -22.3(7) .
C23 C18 C19 C20 2.8(8) .
C17 C18 C19 C20 -179.0(5) .
C18 C19 C20 C21 -1.0(9) .
C19 C20 C21 C22 -1.8(9) .
C20 C21 C22 C23 2.7(8) .
C19 C18 C23 C22 -1.9(7) .
C17 C18 C23 C22 179.9(4) .
C19 C18 C23 C24 -178.8(4) .
C17 C18 C23 C24 2.9(7) .
C21 C22 C23 C18 -0.8(7) .
C21 C22 C23 C24 176.2(5) .
C29 O5 C24 C23 -176.6(5) .
C29 O5 C24 Ir1 -0.7(8) .
C18 C23 C24 O5 -144.4(5) .
C22 C23 C24 O5 38.7(6) .
C18 C23 C24 Ir1 39.3(6) .
C22 C23 C24 Ir1 -137.7(4) .
C16 Ir1 C24 O5 138.5(5) .
C31 Ir1 C24 O5 -130.3(5) .
N5 Ir1 C24 O5 -42.0(5) .
N1 Ir1 C24 O5 46.1(5) .
C16 Ir1 C24 C23 -46.1(4) .
C31 Ir1 C24 C23 45.1(4) .
N5 Ir1 C24 C23 133.4(4) .
N1 Ir1 C24 C23 -138.5(4) .
C26 O2 C25 O1 -1.1(7) .
C26 O2 C25 C16 178.3(4) .
C17 C16 C25 O1 -124.2(6) .
Ir1 C16 C25 O1 55.7(6) .
C17 C16 C25 O2 56.3(6) .
Ir1 C16 C25 O2 -123.7(4) .
C28 O4 C27 O3 5.9(8) .
C28 O4 C27 C17 -174.1(5) .
C16 C17 C27 O3 -126.5(6) .
C18 C17 C27 O3 54.7(8) .
C16 C17 C27 O4 53.5(6) .
C18 C17 C27 O4 -125.3(5) .
C24 O5 C29 C30 -154.7(6) .
C8 N4 B1 N2 -123.0(5) .
N3 N4 B1 N2 69.1(6) .
C8 N4 B1 N6 117.2(5) .
N3 N4 B1 N6 -50.6(6) .
N1 N2 B1 N4 -53.3(6) .
C3 N2 B1 N4 122.8(5) .
N1 N2 B1 N6 65.7(6) .
C3 N2 B1 N6 -118.2(6) .
C13 N6 B1 N4 -116.8(5) .
N5 N6 B1 N4 64.6(5) .
C13 N6 B1 N2 122.9(5) .
N5 N6 B1 N2 -55.7(5) .
C32 O6 C32 C33 -60.1(12) 2_655
